data_4085405
loop_
_publ_author_name
'Arrowsmith, Merle'
'Hill, Michael S.'
'Kociok-K\"ohn, Gabriele'

_publ_section_title
;
 Activation of N-Heterocyclic Carbenes by {BeH2} and {Be(H)(Me)} Fragments
;
_journal_issue 3
_journal_name_full Organometallics
_journal_page_first 653
_journal_paper_doi 10.1021/om501314g
_journal_volume 34
_journal_year 2015
_chemical_formula_moiety 'C44 H56 Be2 N4, C6 H6'
_chemical_formula_sum 'C50 H62 Be2 N4'
_chemical_formula_weight 737.06
_chemical_name_systematic
;
 ?
;
_space_group_IT_number 14
_symmetry_cell_setting monoclinic
_symmetry_space_group_name_Hall '-P 2ybc'
_symmetry_space_group_name_H-M 'P 1 21/c 1'
_atom_sites_solution_hydrogens geom
_atom_sites_solution_primary direct
_atom_sites_solution_secondary difmap
_audit_creation_method SHELXL-97
_cell_angle_alpha 90.00
_cell_angle_beta 97.3672(14)
_cell_angle_gamma 90.00
_cell_formula_units_Z 2
_cell_length_a 11.5313(3)
_cell_length_b 13.2003(3)
_cell_length_c 14.7227(3)
_cell_measurement_reflns_used 48723
_cell_measurement_temperature 150(2)
_cell_measurement_theta_max 27.485
_cell_measurement_theta_min 2.910
_cell_volume 2222.54(9)
_computing_cell_refinement 'HKL Scalepack (Otwinowski & Minor, 1997)'
_computing_data_collection 'Collect (Nonius BV, 1997-2000)'
_computing_data_reduction
;
 DENZO-SCALEPACK Z. Otwinowski and W. Minor, " 
 Processing of X-ray Diffraction Data Collected in Oscillation Mode ", 
 Methods in Enzymology, Volume 276: Macromolecular Crystallography, 
 part A, p.307-326, 1997,C.W. Carter, Jr. & R. M. Sweet, Eds., Academic Press.
;
_computing_molecular_graphics 'ORTEP3 for Windows - Farrugia, L. J. J. Appl. Crystallogr. 1997, 30, 565'
_computing_publication_material
;
 'WinGX publication routines, Farrugia, 
 L. J., J. Appl. Crystallogr., 1999, 32, 837-838
;
_computing_structure_refinement
;
 SHELXL97 -Program for Crystal Structure Analysis (Release 97-2). 
 Sheldrick, G.M., Institut f\"ur Anorganische Chemie der Universit\"at, 
 Tammanstrasse 4, D-3400 G\"ottingen, Germany, 1998 
;
_computing_structure_solution
; 
 SIR97- Altomare A., Burla M.C., Camalli M., Cascarano G.L., Giacovazzo C. , 
 Guagliardi A., Moliterni A.G.G., Polidori G.,Spagna R. 
 (1999) J. Appl. Cryst. 32, 115-119
;
_diffrn_ambient_temperature 150(2)
_diffrn_measured_fraction_theta_full 0.991
_diffrn_measured_fraction_theta_max 0.991
_diffrn_measurement_device_type 'Nonius Kappa CCD'
_diffrn_measurement_method '284 2.0 degree images with \f and \w scans'
_diffrn_radiation_monochromator graphite
_diffrn_radiation_source 'fine-focus sealed tube'
_diffrn_radiation_type MoK\a
_diffrn_radiation_wavelength 0.71073
_diffrn_reflns_av_R_equivalents 0.0555
_diffrn_reflns_av_sigmaI/netI 0.0253
_diffrn_reflns_limit_h_max 14
_diffrn_reflns_limit_h_min -14
_diffrn_reflns_limit_k_max 17
_diffrn_reflns_limit_k_min -16
_diffrn_reflns_limit_l_max 19
_diffrn_reflns_limit_l_min -19
_diffrn_reflns_number 42136
_diffrn_reflns_theta_full 27.52
_diffrn_reflns_theta_max 27.52
_diffrn_reflns_theta_min 3.39
_diffrn_standards_decay_% 0
_diffrn_standards_number 0
_exptl_absorpt_coefficient_mu 0.063
_exptl_absorpt_correction_type none
_exptl_crystal_colour colourless
_exptl_crystal_density_diffrn 1.101
_exptl_crystal_density_method 'not measured'
_exptl_crystal_description block
_exptl_crystal_F_000 796
_exptl_crystal_size_max 0.45
_exptl_crystal_size_mid 0.25
_exptl_crystal_size_min 0.20
_refine_diff_density_max 0.236
_refine_diff_density_min -0.258
_refine_diff_density_rms 0.043
_refine_ls_extinction_method none
_refine_ls_goodness_of_fit_ref 1.054
_refine_ls_hydrogen_treatment mixed
_refine_ls_matrix_type full
_refine_ls_number_parameters 262
_refine_ls_number_reflns 5062
_refine_ls_number_restraints 0
_refine_ls_restrained_S_all 1.054
_refine_ls_R_factor_all 0.0596
_refine_ls_R_factor_gt 0.0448
_refine_ls_shift/su_max 0.000
_refine_ls_shift/su_mean 0.000
_refine_ls_structure_factor_coef Fsqd
_refine_ls_weighting_details 'calc w=1/[\s^2^(Fo^2^)+(0.0689P)^2^+0.6278P] where P=(Fo^2^+2Fc^2^)/3'
_refine_ls_weighting_scheme calc
_refine_ls_wR_factor_gt 0.1186
_refine_ls_wR_factor_ref 0.1342
_reflns_number_gt 4080
_reflns_number_total 5062
_reflns_threshold_expression >2sigma(I)
_cod_data_source_file om501314g_si_002.cif
_cod_data_source_block 2
_cod_depositor_comments 'Adding full bibliography for 4085404--4085408.cif.'
_cod_database_code 4085405

loop_
_symmetry_equiv_pos_as_xyz
'x, y, z'
'-x, y+1/2, -z+1/2'
'-x, -y, -z'
'x, -y-1/2, z-1/2'

loop_
_atom_site_label
_atom_site_type_symbol
_atom_site_fract_x
_atom_site_fract_y
_atom_site_fract_z
_atom_site_U_iso_or_equiv
_atom_site_adp_type
_atom_site_occupancy
_atom_site_symmetry_multiplicity
_atom_site_calc_flag
_atom_site_refinement_flags
Be Be 0.06449(14) 0.05328(12) 0.48767(11) 0.0254(3) Uani 1 1 d .
H1 H -0.0625(13) 0.0492(11) 0.4692(10) 0.034(4) Uiso 1 1 d .
N1 N 0.05010(9) 0.23032(8) 0.59747(7) 0.0270(2) Uani 1 1 d .
N2 N 0.18239(9) 0.12705(8) 0.65500(7) 0.0259(2) Uani 1 1 d .
C1 C 0.10001(10) 0.13995(9) 0.58152(8) 0.0244(2) Uani 1 1 d .
C2 C 0.10042(12) 0.27252(10) 0.67966(9) 0.0334(3) Uani 1 1 d .
H2 H 0.0799 0.3351 0.7053 0.040 Uiso 1 1 calc R
C3 C 0.18340(12) 0.20790(10) 0.71582(9) 0.0325(3) Uani 1 1 d .
H3 H 0.2332 0.2157 0.7720 0.039 Uiso 1 1 calc R
C4 C -0.03377(11) 0.28165(9) 0.53169(9) 0.0277(3) Uani 1 1 d .
C5 C -0.15363(11) 0.26542(10) 0.53214(9) 0.0305(3) Uani 1 1 d .
C6 C -0.19873(13) 0.19507(11) 0.59981(11) 0.0388(3) Uani 1 1 d .
H6A H -0.2811 0.2102 0.6037 0.058 Uiso 1 1 calc R
H6B H -0.1531 0.2043 0.6601 0.058 Uiso 1 1 calc R
H6C H -0.1913 0.1249 0.5797 0.058 Uiso 1 1 calc R
C7 C -0.22992(11) 0.31561(10) 0.46634(10) 0.0348(3) Uani 1 1 d .
H7 H -0.3116 0.3058 0.4657 0.042 Uiso 1 1 calc R
C8 C -0.19137(12) 0.37951(11) 0.40162(10) 0.0361(3) Uani 1 1 d .
C9 C -0.27686(14) 0.43250(13) 0.33087(12) 0.0474(4) Uani 1 1 d .
H9A H -0.2347 0.4614 0.2833 0.071 Uiso 0.50 1 calc PR
H9B H -0.3164 0.4868 0.3603 0.071 Uiso 0.50 1 calc PR
H9C H -0.3349 0.3837 0.3031 0.071 Uiso 0.50 1 calc PR
H9D H -0.3560 0.4265 0.3479 0.071 Uiso 0.50 1 calc PR
H9E H -0.2743 0.4011 0.2708 0.071 Uiso 0.50 1 calc PR
H9F H -0.2557 0.5042 0.3280 0.071 Uiso 0.50 1 calc PR
C10 C -0.07169(12) 0.39434(11) 0.40425(10) 0.0368(3) Uani 1 1 d .
H10 H -0.0441 0.4384 0.3607 0.044 Uiso 1 1 calc R
C11 C 0.00880(11) 0.34662(10) 0.46869(9) 0.0318(3) Uani 1 1 d .
C12 C 0.13821(12) 0.36422(12) 0.46980(11) 0.0393(3) Uani 1 1 d .
H12A H 0.1509 0.4139 0.4226 0.059 Uiso 1 1 calc R
H12B H 0.1764 0.3003 0.4574 0.059 Uiso 1 1 calc R
H12C H 0.1713 0.3899 0.5300 0.059 Uiso 1 1 calc R
C13 C 0.26878(10) 0.04694(9) 0.66227(8) 0.0261(3) Uani 1 1 d .
C14 C 0.37353(11) 0.06528(10) 0.62625(9) 0.0300(3) Uani 1 1 d .
C15 C 0.39389(12) 0.16362(11) 0.57862(10) 0.0376(3) Uani 1 1 d .
H15A H 0.4744 0.1656 0.5640 0.056 Uiso 1 1 calc R
H15B H 0.3811 0.2205 0.6189 0.056 Uiso 1 1 calc R
H15C H 0.3394 0.1687 0.5220 0.056 Uiso 1 1 calc R
C16 C 0.45773(12) -0.01059(11) 0.63400(9) 0.0346(3) Uani 1 1 d .
H16 H 0.5298 0.0011 0.6110 0.041 Uiso 1 1 calc R
C17 C 0.43912(12) -0.10323(11) 0.67461(9) 0.0343(3) Uani 1 1 d .
C18 C 0.53293(15) -0.18311(13) 0.68401(12) 0.0502(4) Uani 1 1 d .
H18A H 0.4985 -0.2488 0.6964 0.075 Uiso 0.50 1 calc PR
H18B H 0.5931 -0.1654 0.7347 0.075 Uiso 0.50 1 calc PR
H18C H 0.5683 -0.1872 0.6271 0.075 Uiso 0.50 1 calc PR
H18D H 0.6081 -0.1521 0.6758 0.075 Uiso 0.50 1 calc PR
H18E H 0.5135 -0.2355 0.6374 0.075 Uiso 0.50 1 calc PR
H18F H 0.5383 -0.2137 0.7450 0.075 Uiso 0.50 1 calc PR
C19 C 0.33324(12) -0.11921(10) 0.70785(9) 0.0320(3) Uani 1 1 d .
H19 H 0.3193 -0.1829 0.7345 0.038 Uiso 1 1 calc R
C20 C 0.24674(11) -0.04488(10) 0.70340(8) 0.0282(3) Uani 1 1 d .
C21 C 0.13450(12) -0.06554(11) 0.74185(10) 0.0368(3) Uani 1 1 d .
H21A H 0.1521 -0.0876 0.8057 0.055 Uiso 1 1 calc R
H21B H 0.0909 -0.1189 0.7059 0.055 Uiso 1 1 calc R
H21C H 0.0873 -0.0036 0.7391 0.055 Uiso 1 1 calc R
C22 C 0.14573(12) 0.07199(10) 0.39434(9) 0.0329(3) Uani 1 1 d .
H22A H 0.1174 0.0254 0.3445 0.049 Uiso 1 1 calc R
H22B H 0.2287 0.0589 0.4144 0.049 Uiso 1 1 calc R
H22C H 0.1359 0.1420 0.3726 0.049 Uiso 1 1 calc R
C31 C 0.51743(13) 0.42474(11) 0.56557(10) 0.0386(3) Uani 1 1 d .
H31 H 0.5295 0.3730 0.6106 0.046 Uiso 1 1 calc R
C32 C 0.44282(13) 0.40849(11) 0.48581(10) 0.0384(3) Uani 1 1 d .
H32 H 0.4033 0.3455 0.4760 0.046 Uiso 1 1 calc R
C33 C 0.42555(13) 0.48353(12) 0.42030(11) 0.0415(3) Uani 1 1 d .
H33 H 0.3744 0.4721 0.3654 0.050 Uiso 1 1 calc R

loop_
_atom_site_aniso_label
_atom_site_aniso_U_11
_atom_site_aniso_U_22
_atom_site_aniso_U_33
_atom_site_aniso_U_23
_atom_site_aniso_U_13
_atom_site_aniso_U_12
Be 0.0271(7) 0.0236(7) 0.0251(7) -0.0022(6) 0.0013(6) -0.0015(6)
N1 0.0268(5) 0.0257(5) 0.0285(5) -0.0050(4) 0.0034(4) -0.0007(4)
N2 0.0265(5) 0.0255(5) 0.0251(5) -0.0035(4) 0.0011(4) -0.0020(4)
C1 0.0239(5) 0.0240(6) 0.0256(6) -0.0002(4) 0.0037(4) -0.0026(4)
C2 0.0357(7) 0.0314(7) 0.0329(7) -0.0117(5) 0.0034(5) -0.0012(5)
C3 0.0334(7) 0.0350(7) 0.0282(6) -0.0094(5) 0.0007(5) -0.0032(5)
C4 0.0272(6) 0.0239(6) 0.0316(6) -0.0045(5) 0.0030(5) 0.0019(5)
C5 0.0290(6) 0.0272(6) 0.0362(7) -0.0056(5) 0.0078(5) 0.0004(5)
C6 0.0349(7) 0.0363(7) 0.0475(8) 0.0008(6) 0.0140(6) -0.0010(6)
C7 0.0259(6) 0.0360(7) 0.0425(8) -0.0051(6) 0.0045(5) 0.0032(5)
C8 0.0339(7) 0.0348(7) 0.0392(7) -0.0017(6) 0.0034(6) 0.0074(5)
C9 0.0398(8) 0.0519(9) 0.0493(9) 0.0065(7) 0.0008(7) 0.0120(7)
C10 0.0367(7) 0.0331(7) 0.0415(8) 0.0053(6) 0.0087(6) 0.0039(6)
C11 0.0290(6) 0.0281(6) 0.0391(7) -0.0012(5) 0.0069(5) 0.0009(5)
C12 0.0303(7) 0.0389(7) 0.0495(9) 0.0054(6) 0.0081(6) -0.0018(6)
C13 0.0258(6) 0.0279(6) 0.0234(6) -0.0019(5) -0.0013(4) -0.0007(5)
C14 0.0286(6) 0.0322(6) 0.0286(6) 0.0003(5) 0.0011(5) -0.0038(5)
C15 0.0353(7) 0.0359(7) 0.0424(8) 0.0044(6) 0.0077(6) -0.0067(6)
C16 0.0272(6) 0.0422(7) 0.0343(7) 0.0020(6) 0.0041(5) 0.0003(6)
C17 0.0341(7) 0.0378(7) 0.0297(6) 0.0003(5) -0.0009(5) 0.0065(6)
C18 0.0491(9) 0.0512(9) 0.0511(9) 0.0095(7) 0.0096(7) 0.0190(8)
C19 0.0365(7) 0.0304(6) 0.0281(6) 0.0032(5) -0.0001(5) 0.0001(5)
C20 0.0280(6) 0.0318(6) 0.0238(6) 0.0005(5) -0.0008(5) -0.0034(5)
C21 0.0343(7) 0.0397(7) 0.0367(7) 0.0073(6) 0.0061(6) -0.0040(6)
C22 0.0370(7) 0.0328(7) 0.0292(6) -0.0011(5) 0.0056(5) -0.0043(5)
C31 0.0400(7) 0.0361(7) 0.0389(8) 0.0081(6) 0.0022(6) -0.0014(6)
C32 0.0373(7) 0.0330(7) 0.0442(8) 0.0010(6) 0.0028(6) -0.0076(6)
C33 0.0399(8) 0.0425(8) 0.0394(8) 0.0017(6) -0.0050(6) -0.0056(6)

loop_
_atom_type_symbol
_atom_type_description
_atom_type_scat_dispersion_real
_atom_type_scat_dispersion_imag
_atom_type_scat_source
C C 0.0033 0.0016 'International Tables Vol C Tables 4.2.6.8 and 6.1.1.4'
H H 0.0000 0.0000 'International Tables Vol C Tables 4.2.6.8 and 6.1.1.4'
N N 0.0061 0.0033 'International Tables Vol C Tables 4.2.6.8 and 6.1.1.4'
Be Be 0.0005 0.0002 'International Tables Vol C Tables 4.2.6.8 and 6.1.1.4'

loop_
_geom_angle_atom_site_label_1
_geom_angle_atom_site_label_2
_geom_angle_atom_site_label_3
_geom_angle
_geom_angle_site_symmetry_1
_geom_angle_site_symmetry_3
C22 Be C1 114.49(10) . .
C22 Be Be 132.71(13) . 3_556
C1 Be Be 112.79(12) . 3_556
C22 Be H1 118.6(6) . .
C1 Be H1 106.9(6) . .
Be Be H1 45.1(6) 3_556 .
C1 N1 C2 111.33(11) . .
C1 N1 C4 123.89(10) . .
C2 N1 C4 124.32(10) . .
C1 N2 C3 111.34(10) . .
C1 N2 C13 123.79(10) . .
C3 N2 C13 124.31(10) . .
N2 C1 N1 103.98(10) . .
N2 C1 Be 126.85(10) . .
N1 C1 Be 129.14(10) . .
C3 C2 N1 106.73(11) . .
C3 C2 H2 126.6 . .
N1 C2 H2 126.6 . .
C2 C3 N2 106.61(11) . .
C2 C3 H3 126.7 . .
N2 C3 H3 126.7 . .
C11 C4 C5 121.87(12) . .
C11 C4 N1 118.05(11) . .
C5 C4 N1 120.08(11) . .
C7 C5 C4 117.45(12) . .
C7 C5 C6 120.97(12) . .
C4 C5 C6 121.58(12) . .
C5 C6 H6A 109.5 . .
C5 C6 H6B 109.5 . .
H6A C6 H6B 109.5 . .
C5 C6 H6C 109.5 . .
H6A C6 H6C 109.5 . .
H6B C6 H6C 109.5 . .
C8 C7 C5 122.57(12) . .
C8 C7 H7 118.7 . .
C5 C7 H7 118.7 . .
C7 C8 C10 118.10(13) . .
C7 C8 C9 121.11(13) . .
C10 C8 C9 120.79(13) . .
C8 C9 H9A 109.5 . .
C8 C9 H9B 109.5 . .
H9A C9 H9B 109.5 . .
C8 C9 H9C 109.5 . .
H9A C9 H9C 109.5 . .
H9B C9 H9C 109.5 . .
C8 C9 H9D 109.5 . .
H9A C9 H9D 141.1 . .
H9B C9 H9D 56.3 . .
H9C C9 H9D 56.3 . .
C8 C9 H9E 109.5 . .
H9A C9 H9E 56.3 . .
H9B C9 H9E 141.1 . .
H9C C9 H9E 56.3 . .
H9D C9 H9E 109.5 . .
C8 C9 H9F 109.5 . .
H9A C9 H9F 56.3 . .
H9B C9 H9F 56.3 . .
H9C C9 H9F 141.1 . .
H9D C9 H9F 109.5 . .
H9E C9 H9F 109.5 . .
C8 C10 C11 121.94(13) . .
C8 C10 H10 119.0 . .
C11 C10 H10 119.0 . .
C10 C11 C4 118.06(12) . .
C10 C11 C12 120.71(12) . .
C4 C11 C12 121.23(12) . .
C11 C12 H12A 109.5 . .
C11 C12 H12B 109.5 . .
H12A C12 H12B 109.5 . .
C11 C12 H12C 109.5 . .
H12A C12 H12C 109.5 . .
H12B C12 H12C 109.5 . .
C20 C13 C14 121.94(12) . .
C20 C13 N2 120.38(11) . .
C14 C13 N2 117.67(11) . .
C16 C14 C13 118.15(12) . .
C16 C14 C15 120.66(12) . .
C13 C14 C15 121.19(12) . .
C14 C15 H15A 109.5 . .
C14 C15 H15B 109.5 . .
H15A C15 H15B 109.5 . .
C14 C15 H15C 109.5 . .
H15A C15 H15C 109.5 . .
H15B C15 H15C 109.5 . .
C14 C16 C17 121.65(12) . .
C14 C16 H16 119.2 . .
C17 C16 H16 119.2 . .
C19 C17 C16 118.46(12) . .
C19 C17 C18 121.03(13) . .
C16 C17 C18 120.49(13) . .
C17 C18 H18A 109.5 . .
C17 C18 H18B 109.5 . .
H18A C18 H18B 109.5 . .
C17 C18 H18C 109.5 . .
H18A C18 H18C 109.5 . .
H18B C18 H18C 109.5 . .
C17 C18 H18D 109.5 . .
H18A C18 H18D 141.1 . .
H18B C18 H18D 56.3 . .
H18C C18 H18D 56.3 . .
C17 C18 H18E 109.5 . .
H18A C18 H18E 56.3 . .
H18B C18 H18E 141.1 . .
H18C C18 H18E 56.3 . .
H18D C18 H18E 109.5 . .
C17 C18 H18F 109.5 . .
H18A C18 H18F 56.3 . .
H18B C18 H18F 56.3 . .
H18C C18 H18F 141.1 . .
H18D C18 H18F 109.5 . .
H18E C18 H18F 109.5 . .
C17 C19 C20 122.17(12) . .
C17 C19 H19 118.9 . .
C20 C19 H19 118.9 . .
C13 C20 C19 117.61(11) . .
C13 C20 C21 122.39(12) . .
C19 C20 C21 120.00(12) . .
C20 C21 H21A 109.5 . .
C20 C21 H21B 109.5 . .
H21A C21 H21B 109.5 . .
C20 C21 H21C 109.5 . .
H21A C21 H21C 109.5 . .
H21B C21 H21C 109.5 . .
Be C22 H22A 109.5 . .
Be C22 H22B 109.5 . .
H22A C22 H22B 109.5 . .
Be C22 H22C 109.5 . .
H22A C22 H22C 109.5 . .
H22B C22 H22C 109.5 . .
C32 C31 C33 119.82(13) . 3_666
C32 C31 H31 120.1 . .
C33 C31 H31 120.1 3_666 .
C33 C32 C31 120.10(13) . .
C33 C32 H32 119.9 . .
C31 C32 H32 119.9 . .
C32 C33 C31 120.08(14) . 3_666
C32 C33 H33 120.0 . .
C31 C33 H33 120.0 3_666 .

loop_
_geom_bond_atom_site_label_1
_geom_bond_atom_site_label_2
_geom_bond_distance
_geom_bond_site_symmetry_2
Be C22 1.777(2) .
Be C1 1.8002(19) .
Be Be 2.112(3) 3_556
Be H1 1.456(15) .
N1 C1 1.3579(16) .
N1 C2 1.3897(16) .
N1 C4 1.4463(16) .
N2 C1 1.3558(15) .
N2 C3 1.3923(16) .
N2 C13 1.4472(16) .
C2 C3 1.340(2) .
C2 H2 0.9500 .
C3 H3 0.9500 .
C4 C11 1.3978(18) .
C4 C5 1.3995(17) .
C5 C7 1.3903(19) .
C5 C6 1.5028(19) .
C6 H6A 0.9800 .
C6 H6B 0.9800 .
C6 H6C 0.9800 .
C7 C8 1.388(2) .
C7 H7 0.9500 .
C8 C10 1.390(2) .
C8 C9 1.511(2) .
C9 H9A 0.9800 .
C9 H9B 0.9800 .
C9 H9C 0.9800 .
C9 H9D 0.9800 .
C9 H9E 0.9800 .
C9 H9F 0.9800 .
C10 C11 1.3901(19) .
C10 H10 0.9500 .
C11 C12 1.5082(18) .
C12 H12A 0.9800 .
C12 H12B 0.9800 .
C12 H12C 0.9800 .
C13 C20 1.3928(18) .
C13 C14 1.4012(18) .
C14 C16 1.3893(19) .
C14 C15 1.5080(18) .
C15 H15A 0.9800 .
C15 H15B 0.9800 .
C15 H15C 0.9800 .
C16 C17 1.390(2) .
C16 H16 0.9500 .
C17 C19 1.388(2) .
C17 C18 1.504(2) .
C18 H18A 0.9800 .
C18 H18B 0.9800 .
C18 H18C 0.9800 .
C18 H18D 0.9800 .
C18 H18E 0.9800 .
C18 H18F 0.9800 .
C19 C20 1.3946(19) .
C19 H19 0.9500 .
C20 C21 1.5027(18) .
C21 H21A 0.9800 .
C21 H21B 0.9800 .
C21 H21C 0.9800 .
C22 H22A 0.9800 .
C22 H22B 0.9800 .
C22 H22C 0.9800 .
C31 C32 1.381(2) .
C31 C33 1.381(2) 3_666
C31 H31 0.9500 .
C32 C33 1.379(2) .
C32 H32 0.9500 .
C33 C31 1.381(2) 3_666
C33 H33 0.9500 .
